data_1521880
loop_
_publ_author_name
'Sanchez, R.D.'
'Lopez-Quintela, M.A.'
'Causa, M.T.'
'Seoane, A.'
'Rivas, J.'
'Rivadulla, F.'
'Garcia, J.'
'Blasco, J.'
'Perez Cacho, J.J.'

_publ_section_title
;
 Metal-insulator transition and magnetic properties of La1-x Eux Ni O3
 (0<x<1)
;
_journal_name_full 'Journal of Solid State Chemistry'
_journal_page_first 1
_journal_page_last 11
_journal_volume 151
_journal_year 2000
_chemical_formula_sum 'Eu0.4 La0.6 Ni O3'
_chemical_name_systematic '(La0.6 Eu0.4) (Ni O3)'
_space_group_IT_number 62
_symmetry_space_group_name_Hall '-P 2c 2ab'
_symmetry_space_group_name_H-M 'P b n m'
_cell_angle_alpha 90
_cell_angle_beta 90
_cell_angle_gamma 90
_cell_formula_units_Z 4
_cell_length_a 5.4257
_cell_length_b 5.3979
_cell_length_c 7.6405
_cell_volume 223.770
_citation_journal_id_ASTM JSSCBI
_cod_data_source_file Sanchez_JSSCBI_2000_1834.cif
_cod_data_source_block Eu0.4La0.6Ni1O3
_cod_original_cell_volume 223.7703
_cod_original_sg_symbol_Hall '-P 2ac 2n (z,x,y)'
_cod_original_formula_sum 'Eu0.4 La0.6 Ni1 O3'
_cod_database_code 1521880

loop_
_symmetry_equiv_pos_as_xyz
x,y,z
x+1/2,-y+1/2,-z
-x+1/2,y+1/2,-z+1/2
-x,-y,z+1/2
-x,-y,-z
-x-1/2,y-1/2,z
x-1/2,-y-1/2,z-1/2
x,y,-z-1/2

loop_
_atom_site_label
_atom_site_type_symbol
_atom_site_fract_x
_atom_site_fract_y
_atom_site_fract_z
_atom_site_occupancy
_atom_site_U_iso_or_equiv
O1 O-2 0.059 0.486 0.25 1 0.0
La1 La+3 0.995 0.026 0.25 0.6 0.0
Eu1 Eu+3 0.995 0.026 0.25 0.4 0.0
Ni1 Ni+3 0.5 0 0 1 0.0
O2 O-2 0.709 0.266 0.033 1 0.0
